data_4336820
loop_
_publ_author_name
'Jaydeep Adhikary'
'Prateeti Chakraborty'
'Sudhanshu Das'
'Tanmay Chattopadhyay'
'Antonio Bauz\'a'
'Shyamal Kumar Chattopadhyay'
'Bipinbihari Ghosh'
'Franz A. Mautner'
'Antonio Frontera'
'Debasis Das'

_publ_section_title
;
 A Combined Experimental and Theoretical Investigation on the Role of
 Halide Ligands on the Catecholase-like Activity of Mononuclear Nickel(II)
 Complexes with a Phenol-Based Tridentate Ligand
;
_journal_name_full 'Inorganic Chemistry'
_journal_page_first 13442
_journal_page_last 13452
_journal_paper_doi 10.1021/ic401819t
_journal_volume 52
_journal_year 2013
_chemical_formula_moiety 'C13 H25 N3 Ni O4, 2(I), H2 O'
_chemical_formula_sum 'C13 H27 I2 N3 Ni O5'
_chemical_formula_weight 617.87
_chemical_name_common '[Ni(L)(H2O)3]I2(H2O)'
_chemical_name_systematic
; 
 ? 
;
_space_group_IT_number 14
_symmetry_cell_setting monoclinic
_symmetry_space_group_name_Hall '-P 2yn'
_symmetry_space_group_name_H-M 'P 1 21/n 1'
_atom_sites_solution_hydrogens geom
_atom_sites_solution_primary direct
_atom_sites_solution_secondary difmap
_audit_creation_method SHELXL-97
_cell_angle_alpha 90.00
_cell_angle_beta 101.734(16)
_cell_angle_gamma 90.00
_cell_formula_units_Z 4
_cell_length_a 9.5132(9)
_cell_length_b 12.5144(13)
_cell_length_c 17.8254(18)
_cell_measurement_reflns_used 2000
_cell_measurement_temperature 100(2)
_cell_measurement_theta_max 26.00
_cell_measurement_theta_min 2.30
_cell_volume 2077.8(4)
_computing_cell_refinement 'Bruker SAINT'
_computing_data_collection 'Bruker SMART'
_computing_data_reduction 'Bruker SAINT'
_computing_structure_refinement 'SHELXL-97 (Sheldrick, 2008)'
_computing_structure_solution 'SHELXS-97 (Sheldrick, 2008)'
_diffrn_ambient_temperature 100(2)
_diffrn_measured_fraction_theta_full 1.000
_diffrn_measured_fraction_theta_max 1.000
_diffrn_measurement_device_type 'Bruker SMART CCD'
_diffrn_measurement_method \w-scans
_diffrn_radiation_monochromator graphite
_diffrn_radiation_source 'fine-focus sealed tube'
_diffrn_radiation_type MoK\a
_diffrn_radiation_wavelength 0.71073
_diffrn_reflns_av_R_equivalents 0.0313
_diffrn_reflns_av_sigmaI/netI 0.0272
_diffrn_reflns_limit_h_max 11
_diffrn_reflns_limit_h_min -11
_diffrn_reflns_limit_k_max 15
_diffrn_reflns_limit_k_min -15
_diffrn_reflns_limit_l_max 22
_diffrn_reflns_limit_l_min -22
_diffrn_reflns_number 16193
_diffrn_reflns_theta_full 26.34
_diffrn_reflns_theta_max 26.34
_diffrn_reflns_theta_min 2.00
_exptl_absorpt_coefficient_mu 3.931
_exptl_absorpt_correction_T_max 0.7439
_exptl_absorpt_correction_T_min 0.4522
_exptl_absorpt_correction_type multi-scan
_exptl_absorpt_process_details SADABS
_exptl_crystal_colour blue
_exptl_crystal_density_diffrn 1.975
_exptl_crystal_description prism
_exptl_crystal_F_000 1200
_exptl_crystal_size_max 0.24
_exptl_crystal_size_mid 0.14
_exptl_crystal_size_min 0.08
_refine_diff_density_max 1.103
_refine_diff_density_min -0.633
_refine_diff_density_rms 0.136
_refine_ls_extinction_method none
_refine_ls_goodness_of_fit_ref 1.186
_refine_ls_matrix_type full
_refine_ls_number_parameters 247
_refine_ls_number_reflns 4236
_refine_ls_number_restraints 10
_refine_ls_restrained_S_all 1.184
_refine_ls_R_factor_all 0.0392
_refine_ls_R_factor_gt 0.0362
_refine_ls_shift/su_max 0.001
_refine_ls_shift/su_mean 0.000
_refine_ls_structure_factor_coef Fsqd
_refine_ls_weighting_details 'calc w=1/[\s^2^(Fo^2^)+(0.0252P)^2^+8.7552P] where P=(Fo^2^+2Fc^2^)/3'
_refine_ls_weighting_scheme calc
_refine_ls_wR_factor_gt 0.0769
_refine_ls_wR_factor_ref 0.0781
_reflns_number_gt 4038
_reflns_number_total 4236
_reflns_threshold_expression >2sigma(I)
_cod_data_source_file ic401819t_si_002.cif
_cod_data_source_block niinew
_cod_original_sg_symbol_H-M 'P 21/n'
_cod_database_code 4336820

loop_
_symmetry_equiv_pos_as_xyz
'x, y, z'
'-x+1/2, y+1/2, -z+1/2'
'-x, -y, -z'
'x-1/2, -y-1/2, z-1/2'

loop_
_atom_site_label
_atom_site_type_symbol
_atom_site_fract_x
_atom_site_fract_y
_atom_site_fract_z
_atom_site_U_iso_or_equiv
_atom_site_adp_type
_atom_site_occupancy
_atom_site_symmetry_multiplicity
_atom_site_calc_flag
_atom_site_refinement_flags
I1 I 0.50491(3) 0.85240(2) 0.331667(17) 0.01912(9) Uani 1 1 d .
I2 I 0.58133(3) 0.51434(3) 0.230345(19) 0.02292(9) Uani 1 1 d .
Ni1 Ni 0.15199(6) 0.87797(4) 0.08167(3) 0.01196(13) Uani 1 1 d .
N1 N 0.3588(4) 0.8492(3) 0.0835(2) 0.0149(8) Uani 1 1 d .
N2 N 0.1471(4) 0.7000(3) 0.0985(2) 0.0144(8) Uani 1 1 d .
N3 N -0.0795(4) 0.6301(3) 0.1770(2) 0.0168(8) Uani 1 1 d D
H90 H -0.155(4) 0.653(3) 0.196(3) 0.025 Uiso 1 1 d D
H91 H -0.074(5) 0.5587(9) 0.182(3) 0.025 Uiso 1 1 d D
O1 O 0.1793(3) 1.0340(2) 0.05687(17) 0.0149(6) Uani 1 1 d .
O2 O 0.0709(3) 0.8599(2) -0.03625(18) 0.0156(6) Uani 1 1 d D
H92 H 0.074(5) 0.813(3) -0.068(2) 0.023 Uiso 1 1 d D
H93 H -0.006(3) 0.891(3) -0.046(3) 0.023 Uiso 1 1 d D
O3 O 0.2013(3) 0.9137(3) 0.19780(18) 0.0201(7) Uani 1 1 d D
H94 H 0.146(4) 0.943(4) 0.221(2) 0.030 Uiso 1 1 d D
H95 H 0.280(3) 0.902(4) 0.225(2) 0.030 Uiso 1 1 d D
O4 O -0.0600(3) 0.9089(2) 0.08791(18) 0.0150(6) Uani 1 1 d D
H96 H -0.063(5) 0.943(3) 0.1267(14) 0.023 Uiso 1 1 d D
H97 H -0.103(5) 0.942(3) 0.0503(15) 0.023 Uiso 1 1 d D
O5 O 0.7297(4) 0.7779(3) 0.2070(2) 0.0230(7) Uani 1 1 d D
H98 H 0.664(4) 0.769(4) 0.230(3) 0.034 Uiso 1 1 d D
H99 H 0.769(5) 0.835(2) 0.220(3) 0.034 Uiso 1 1 d D
C1 C 0.3043(5) 1.0857(4) 0.0731(2) 0.0144(9) Uani 1 1 d .
C2 C 0.3037(5) 1.1985(4) 0.0748(2) 0.0163(9) Uani 1 1 d .
H2 H 0.2145 1.2353 0.0654 0.020 Uiso 1 1 calc R
C3 C 0.4300(5) 1.2568(4) 0.0898(3) 0.0202(10) Uani 1 1 d .
H3 H 0.4259 1.3326 0.0901 0.024 Uiso 1 1 calc R
C4 C 0.5622(5) 1.2063(4) 0.1043(3) 0.0188(10) Uani 1 1 d .
H4 H 0.6486 1.2466 0.1150 0.023 Uiso 1 1 calc R
C5 C 0.5657(5) 1.0956(4) 0.1029(3) 0.0179(9) Uani 1 1 d .
H5 H 0.6560 1.0604 0.1120 0.021 Uiso 1 1 calc R
C6 C 0.4391(5) 1.0339(4) 0.0883(2) 0.0170(9) Uani 1 1 d .
C7 C 0.4585(5) 0.9183(4) 0.0889(2) 0.0158(9) Uani 1 1 d .
H7 H 0.5537 0.8924 0.0937 0.019 Uiso 1 1 calc R
C8 C 0.3995(5) 0.7358(4) 0.0903(3) 0.0176(9) Uani 1 1 d .
H8A H 0.4401 0.7182 0.1446 0.021 Uiso 1 1 calc R
H8B H 0.4736 0.7210 0.0599 0.021 Uiso 1 1 calc R
C9 C 0.2688(5) 0.6684(4) 0.0615(3) 0.0169(9) Uani 1 1 d .
H9A H 0.2392 0.6767 0.0053 0.020 Uiso 1 1 calc R
H9B H 0.2925 0.5923 0.0726 0.020 Uiso 1 1 calc R
C10 C 0.1778(5) 0.6633(4) 0.1795(2) 0.0157(9) Uani 1 1 d .
H10A H 0.2639 0.7007 0.2080 0.019 Uiso 1 1 calc R
H10B H 0.1988 0.5857 0.1811 0.019 Uiso 1 1 calc R
C11 C 0.0530(5) 0.6841(4) 0.2182(2) 0.0173(9) Uani 1 1 d .
H11A H 0.0772 0.6579 0.2717 0.021 Uiso 1 1 calc R
H11B H 0.0357 0.7621 0.2196 0.021 Uiso 1 1 calc R
C12 C -0.1111(5) 0.6578(4) 0.0942(2) 0.0173(9) Uani 1 1 d .
H12A H -0.1404 0.7337 0.0878 0.021 Uiso 1 1 calc R
H12B H -0.1918 0.6134 0.0671 0.021 Uiso 1 1 calc R
C13 C 0.0193(5) 0.6395(3) 0.0590(3) 0.0165(9) Uani 1 1 d .
H13A H 0.0425 0.5623 0.0611 0.020 Uiso 1 1 calc R
H13B H -0.0040 0.6610 0.0045 0.020 Uiso 1 1 calc R

loop_
_atom_site_aniso_label
_atom_site_aniso_U_11
_atom_site_aniso_U_22
_atom_site_aniso_U_33
_atom_site_aniso_U_23
_atom_site_aniso_U_13
_atom_site_aniso_U_12
I1 0.02118(16) 0.01717(16) 0.01806(16) 0.00178(11) 0.00178(12) 0.00230(12)
I2 0.01946(16) 0.01975(17) 0.02887(18) 0.00788(13) 0.00336(13) -0.00123(12)
Ni1 0.0119(3) 0.0113(3) 0.0116(3) 0.0006(2) -0.0002(2) 0.0014(2)
N1 0.0170(19) 0.0156(19) 0.0118(18) 0.0013(14) 0.0019(14) 0.0041(15)
N2 0.0177(19) 0.0129(18) 0.0128(18) 0.0013(14) 0.0034(15) 0.0008(15)
N3 0.021(2) 0.0141(19) 0.0164(19) 0.0014(15) 0.0056(16) 0.0039(15)
O1 0.0122(15) 0.0153(15) 0.0146(15) -0.0007(12) -0.0037(12) -0.0005(12)
O2 0.0167(16) 0.0128(16) 0.0156(16) -0.0019(12) -0.0007(13) 0.0049(12)
O3 0.0143(16) 0.0302(19) 0.0137(16) -0.0034(14) -0.0023(13) 0.0075(14)
O4 0.0153(15) 0.0140(15) 0.0139(15) 0.0006(12) -0.0014(12) 0.0024(12)
O5 0.0187(17) 0.0236(18) 0.0277(19) -0.0054(15) 0.0073(14) -0.0022(14)
C1 0.015(2) 0.018(2) 0.009(2) 0.0001(17) 0.0000(16) -0.0028(17)
C2 0.017(2) 0.017(2) 0.015(2) -0.0003(17) 0.0021(17) -0.0014(18)
C3 0.030(3) 0.019(2) 0.012(2) -0.0036(18) 0.0036(19) -0.009(2)
C4 0.018(2) 0.023(2) 0.015(2) -0.0008(19) 0.0039(18) -0.0087(19)
C5 0.016(2) 0.026(2) 0.013(2) 0.0047(18) 0.0043(17) 0.0036(19)
C6 0.020(2) 0.022(2) 0.009(2) -0.0009(17) 0.0029(17) 0.0000(19)
C7 0.012(2) 0.021(2) 0.014(2) 0.0033(18) 0.0014(17) 0.0046(18)
C8 0.015(2) 0.016(2) 0.022(2) 0.0043(18) 0.0048(18) 0.0071(18)
C9 0.022(2) 0.015(2) 0.014(2) 0.0030(17) 0.0032(18) 0.0076(18)
C10 0.020(2) 0.012(2) 0.015(2) 0.0012(17) 0.0010(18) 0.0013(17)
C11 0.019(2) 0.021(2) 0.012(2) 0.0000(18) 0.0033(17) 0.0009(18)
C12 0.019(2) 0.019(2) 0.013(2) -0.0008(18) -0.0008(17) -0.0021(18)
C13 0.022(2) 0.012(2) 0.014(2) -0.0008(17) 0.0002(18) -0.0004(18)

loop_
_atom_type_symbol
_atom_type_description
_atom_type_scat_dispersion_real
_atom_type_scat_dispersion_imag
_atom_type_scat_source
C C 0.0033 0.0016 'International Tables Vol C Tables 4.2.6.8 and 6.1.1.4'
H H 0.0000 0.0000 'International Tables Vol C Tables 4.2.6.8 and 6.1.1.4'
N N 0.0061 0.0033 'International Tables Vol C Tables 4.2.6.8 and 6.1.1.4'
O O 0.0106 0.0060 'International Tables Vol C Tables 4.2.6.8 and 6.1.1.4'
Ni Ni 0.3393 1.1124 'International Tables Vol C Tables 4.2.6.8 and 6.1.1.4'
I I -0.4742 1.8119 'International Tables Vol C Tables 4.2.6.8 and 6.1.1.4'

loop_
_geom_angle_atom_site_label_1
_geom_angle_atom_site_label_2
_geom_angle_atom_site_label_3
_geom_angle
N1 Ni1 O1 90.43(14)
N1 Ni1 O3 90.03(14)
O1 Ni1 O3 89.82(13)
N1 Ni1 O4 176.08(14)
O1 Ni1 O4 90.08(12)
O3 Ni1 O4 86.08(12)
N1 Ni1 O2 99.05(14)
O1 Ni1 O2 85.56(12)
O3 Ni1 O2 169.83(12)
O4 Ni1 O2 84.87(12)
N1 Ni1 N2 82.30(14)
O1 Ni1 N2 171.26(13)
O3 Ni1 N2 95.02(14)
O4 Ni1 N2 97.50(13)
O2 Ni1 N2 90.77(13)
C7 N1 C8 118.1(4)
C7 N1 Ni1 126.6(3)
C8 N1 Ni1 114.7(3)
C13 N2 C10 106.4(3)
C13 N2 C9 106.8(3)
C10 N2 C9 109.2(3)
C13 N2 Ni1 118.7(3)
C10 N2 Ni1 115.5(3)
C9 N2 Ni1 99.4(3)
C11 N3 C12 111.3(3)
C1 O1 Ni1 124.6(3)
O1 C1 C2 118.9(4)
O1 C1 C6 123.6(4)
C2 C1 C6 117.5(4)
C3 C2 C1 121.6(4)
C3 C2 H2 119.2
C1 C2 H2 119.2
C4 C3 C2 121.0(4)
C4 C3 H3 119.5
C2 C3 H3 119.5
C3 C4 C5 118.5(4)
C3 C4 H4 120.7
C5 C4 H4 120.7
C4 C5 C6 121.9(4)
C4 C5 H5 119.1
C6 C5 H5 119.1
C5 C6 C1 119.5(4)
C5 C6 C7 116.1(4)
C1 C6 C7 124.4(4)
N1 C7 C6 125.7(4)
N1 C7 H7 117.2
C6 C7 H7 117.2
N1 C8 C9 109.1(4)
N1 C8 H8A 109.9
C9 C8 H8A 109.9
N1 C8 H8B 109.9
C9 C8 H8B 109.9
H8A C8 H8B 108.3
N2 C9 C8 111.2(4)
N2 C9 H9A 109.4
C8 C9 H9A 109.4
N2 C9 H9B 109.4
C8 C9 H9B 109.4
H9A C9 H9B 108.0
N2 C10 C11 111.9(4)
N2 C10 H10A 109.2
C11 C10 H10A 109.2
N2 C10 H10B 109.2
C11 C10 H10B 109.2
H10A C10 H10B 107.9
N3 C11 C10 111.2(4)
N3 C11 H11A 109.4
C10 C11 H11A 109.4
N3 C11 H11B 109.4
C10 C11 H11B 109.4
H11A C11 H11B 108.0
N3 C12 C13 111.0(4)
N3 C12 H12A 109.4
C13 C12 H12A 109.4
N3 C12 H12B 109.4
C13 C12 H12B 109.4
H12A C12 H12B 108.0
N2 C13 C12 112.8(4)
N2 C13 H13A 109.0
C12 C13 H13A 109.0
N2 C13 H13B 109.0
C12 C13 H13B 109.0
H13A C13 H13B 107.8

loop_
_geom_bond_atom_site_label_1
_geom_bond_atom_site_label_2
_geom_bond_distance
Ni1 N1 1.994(4)
Ni1 O1 2.030(3)
Ni1 O3 2.076(3)
Ni1 O4 2.078(3)
Ni1 O2 2.099(3)
Ni1 N2 2.249(4)
N1 C7 1.273(6)
N1 C8 1.469(6)
N2 C13 1.482(6)
N2 C10 1.488(5)
N2 C9 1.497(6)
N3 C11 1.486(6)
N3 C12 1.488(6)
O1 C1 1.333(5)
C1 C2 1.412(6)
C1 C6 1.413(6)
C2 C3 1.384(6)
C2 H2 0.9500
C3 C4 1.384(7)
C3 H3 0.9500
C4 C5 1.385(7)
C4 H4 0.9500
C5 C6 1.410(6)
C5 H5 0.9500
C6 C7 1.458(6)
C7 H7 0.9500
C8 C9 1.504(6)
C8 H8A 0.9900
C8 H8B 0.9900
C9 H9A 0.9900
C9 H9B 0.9900
C10 C11 1.511(6)
C10 H10A 0.9900
C10 H10B 0.9900
C11 H11A 0.9900
C11 H11B 0.9900
C12 C13 1.516(6)
C12 H12A 0.9900
C12 H12B 0.9900
C13 H13A 0.9900
C13 H13B 0.9900

loop_
_geom_torsion_atom_site_label_1
_geom_torsion_atom_site_label_2
_geom_torsion_atom_site_label_3
_geom_torsion_atom_site_label_4
_geom_torsion
O1 C1 C2 C3 -178.7(4)
C6 C1 C2 C3 0.8(6)
C1 C2 C3 C4 -0.5(7)
C2 C3 C4 C5 0.6(7)
C3 C4 C5 C6 -1.0(7)
C4 C5 C6 C1 1.3(7)
C4 C5 C6 C7 -179.6(4)
O1 C1 C6 C5 178.3(4)
C2 C1 C6 C5 -1.2(6)
O1 C1 C6 C7 -0.6(7)
C2 C1 C6 C7 179.9(4)
C8 N1 C7 C6 -176.0(4)
C5 C6 C7 N1 173.7(4)
C1 C6 C7 N1 -7.3(7)
C7 N1 C8 C9 -164.8(4)
C13 N2 C9 C8 172.6(3)
C10 N2 C9 C8 -72.6(4)
N1 C8 C9 N2 -51.3(5)
C13 N2 C10 C11 -60.0(4)
C9 N2 C10 C11 -175.0(4)
C12 N3 C11 C10 -52.8(5)
N2 C10 C11 N3 58.5(5)
C11 N3 C12 C13 51.6(5)
C10 N2 C13 C12 59.5(4)
C9 N2 C13 C12 176.1(3)
N3 C12 C13 N2 -56.8(5)
